data_4084657
loop_
_publ_author_name
'Kameo, Hajime'
'Kawamoto, Tatsuya'
'Sakaki, Shigeyoshi'
'Bourissou, Didier'
'Nakazawa, Hiroshi'

_publ_section_title
;
 Synthesis, Geometry, and Bonding Nature of Heptacoordinate Compounds of
 Silicon and Germanium Featuring Three Phosphine Donors
;
_journal_issue 22
_journal_name_full Organometallics
_journal_page_first 6557
_journal_paper_doi 10.1021/om500906f
_journal_volume 33
_journal_year 2014
_chemical_formula_moiety 'C54 H42 Cl Ge P3'
_chemical_formula_sum 'C54 H42 Cl Ge P3'
_chemical_formula_weight 891.83
_space_group_IT_number 2
_symmetry_cell_setting triclinic
_symmetry_Int_Tables_number 2
_symmetry_space_group_name_Hall '-P 1'
_symmetry_space_group_name_H-M 'P -1'
_cell_angle_alpha 89.900(5)
_cell_angle_beta 75.394(4)
_cell_angle_gamma 64.167(3)
_cell_formula_units_Z 2
_cell_length_a 10.897
_cell_length_b 10.94710(10)
_cell_length_c 21.4751(4)
_cell_measurement_reflns_used 5085
_cell_measurement_temperature 200(2)
_cell_measurement_theta_max 27.4778
_cell_measurement_theta_min 2.0831
_cell_volume 2213.99(10)
_computing_cell_refinement 'CrystalClear (Rigaku, 2001)'
_computing_data_collection 'CrystalClear (Rigaku, 2001)'
_computing_data_reduction 'CrystalClear (Rigaku, 2001)'
_computing_molecular_graphics 'Ortep-3 for Windows (Farrugia, 1997)'
_computing_publication_material SHELXL97
_computing_structure_refinement 'SHELXL-97 (Sheldrick, 1997)'
_computing_structure_solution 'SIR97 (Altomare <i>et al.</i>,  1999)'
_diffrn_ambient_temperature 200(2)
_diffrn_detector_area_resol_mean 7.32
_diffrn_measured_fraction_theta_full 0.987
_diffrn_measured_fraction_theta_max 0.968
_diffrn_measurement_details
;
scan:
    Number of images: 600
               Slice: -80.0000 - 100.0000
         Image width: 0.3000
            Exp time: 5.0000
       Rotation axis: Phi
               Omega: 0.0000
                 Chi: 0.0000
                 Phi: 0.0000
                 XTD: 55.4960
              2theta: 24.9250
scan:
    Number of images: 200
               Slice: -15.0000 - 45.0000
         Image width: 0.3000
            Exp time: 5.0000
       Rotation axis: Omega
               Omega: 0.0000
                 Chi: 90.0000
                 Phi: 0.0000
                 XTD: 55.4960
              2theta: 24.9250
scan:
    Number of images: 200
               Slice: -15.0000 - 45.0000
         Image width: 0.3000
            Exp time: 5.0000
       Rotation axis: Omega
               Omega: 0.0000
                 Chi: 90.0000
                 Phi: 90.0000
                 XTD: 55.4960
              2theta: 24.9250
scan:
    Number of images: 200
               Slice: -15.0000 - 45.0000
         Image width: 0.3000
            Exp time: 5.0000
       Rotation axis: Omega
               Omega: 0.0000
                 Chi: 90.0000
                 Phi: 180.0000
                 XTD: 55.4960
              2theta: 24.9250
scan:
    Number of images: 200
               Slice: -15.0000 - 45.0000
         Image width: 0.3000
            Exp time: 5.0000
       Rotation axis: Omega
               Omega: 0.0000
                 Chi: 90.0000
                 Phi: 270.0000
                 XTD: 55.4960
              2theta: 24.9250
scan:
    Number of images: 197
               Slice: -15.0000 - 44.1000
         Image width: 0.3000
            Exp time: 5.0000
       Rotation axis: Omega
               Omega: 0.0000
                 Chi: 45.0000
                 Phi: 0.0000
                 XTD: 55.4960
              2theta: 24.9250
scan:
    Number of images: 197
               Slice: -15.0000 - 44.1000
         Image width: 0.3000
            Exp time: 5.0000
       Rotation axis: Omega
               Omega: 0.0000
                 Chi: 45.0000
                 Phi: 90.0000
                 XTD: 55.4960
              2theta: 24.9250
scan:
    Number of images: 197
               Slice: -15.0000 - 44.1000
         Image width: 0.3000
            Exp time: 5.0000
       Rotation axis: Omega
               Omega: 0.0000
                 Chi: 45.0000
                 Phi: 180.0000
                 XTD: 55.4960
              2theta: 24.9250
scan:
    Number of images: 197
               Slice: -15.0000 - 44.1000
         Image width: 0.3000
            Exp time: 5.0000
       Rotation axis: Omega
               Omega: 0.0000
                 Chi: 45.0000
                 Phi: 270.0000
                 XTD: 55.4960
              2theta: 24.9250

;
_diffrn_measurement_device 'Mercury CCD (2x2 bin mode)'
_diffrn_measurement_device_details 'AFC7: Eulerian 3-circle'
_diffrn_measurement_device_type 'Rigaku/MSC Mercury CCD'
_diffrn_measurement_method '\w and \f'
_diffrn_radiation_detector CCD
_diffrn_radiation_monochromator 'Graphite Monochromator'
_diffrn_radiation_source 'Rotating Anode'
_diffrn_radiation_type MoK\a
_diffrn_radiation_wavelength 0.71070
_diffrn_reflns_av_R_equivalents 0.0256
_diffrn_reflns_av_sigmaI/netI 0.0343
_diffrn_reflns_limit_h_max 14
_diffrn_reflns_limit_h_min -14
_diffrn_reflns_limit_k_max 14
_diffrn_reflns_limit_k_min -14
_diffrn_reflns_limit_l_max 24
_diffrn_reflns_limit_l_min -27
_diffrn_reflns_number 25972
_diffrn_reflns_reduction_process 'Lp corrections applied'
_diffrn_reflns_theta_full 25.00
_diffrn_reflns_theta_max 27.49
_diffrn_reflns_theta_min 2.41
_diffrn_source_current 200.0000
_diffrn_source_power 11.0000
_diffrn_source_voltage 55.0000
_exptl_absorpt_coefficient_mu 0.897
_exptl_absorpt_correction_T_max 0.8922
_exptl_absorpt_correction_T_min 0.7936
_exptl_absorpt_correction_type multi-scan
_exptl_absorpt_process_details 'REQAB(Rigaku, 1998)'
_exptl_crystal_colour Colorless
_exptl_crystal_density_diffrn 1.338
_exptl_crystal_density_method 'not measured'
_exptl_crystal_description Prism
_exptl_crystal_F_000 920
_exptl_crystal_preparation 'mounted on the CryoLoop with Palaton oil and placed in N2 stream at 200(2) K'
_exptl_crystal_size_max 0.27
_exptl_crystal_size_mid 0.25
_exptl_crystal_size_min 0.13
_refine_diff_density_max 1.415
_refine_diff_density_min -0.451
_refine_diff_density_rms 0.068
_refine_ls_extinction_method none
_refine_ls_goodness_of_fit_ref 1.037
_refine_ls_hydrogen_treatment constr
_refine_ls_matrix_type full
_refine_ls_number_parameters 532
_refine_ls_number_reflns 9823
_refine_ls_number_restraints 0
_refine_ls_restrained_S_all 1.037
_refine_ls_R_factor_all 0.0507
_refine_ls_R_factor_gt 0.0424
_refine_ls_shift/su_max 0.001
_refine_ls_shift/su_mean 0.000
_refine_ls_structure_factor_coef Fsqd
_refine_ls_weighting_details 'calc w=1/[\s^2^(Fo^2^)+(0.0590P)^2^+1.6098P] where P=(Fo^2^+2Fc^2^)/3'
_refine_ls_weighting_scheme calc
_refine_ls_wR_factor_gt 0.1088
_refine_ls_wR_factor_ref 0.1153
_reflns_number_gt 8424
_reflns_number_total 9823
_reflns_threshold_expression >2sigma(I)
_cod_data_source_file om500906f_si_003.cif
_cod_data_source_block 4a
_cod_depositor_comments
;
The following automatic conversions were performed:

'_exptl_absorpt_correction_type' value 'Multi-scan' changed to
'multi-scan' according to
/home/saulius/struct/COD-crude-data--automatic-downloads/rss-feeds/ACS/lib/dictionaries/cif_core.dic
dictionary named 'cif_core.dic' version 2.4.2 from 2011-04-26.

Automatic conversion script
Id: cif_fix_values 2827 2014-09-09 07:05:25Z andrius 

 Adding full bibliography for 4084655--4084660.cif.
;
_cod_original_cell_volume 2214.06(5)
_cod_original_sg_symbol_H-M P-1
_cod_database_code 4084657

loop_
_symmetry_equiv_pos_as_xyz
'x, y, z'
'-x, -y, -z'

loop_
_atom_site_label
_atom_site_type_symbol
_atom_site_fract_x
_atom_site_fract_y
_atom_site_fract_z
_atom_site_U_iso_or_equiv
_atom_site_adp_type
_atom_site_occupancy
_atom_site_symmetry_multiplicity
_atom_site_calc_flag
_atom_site_refinement_flags
Ge1 Ge 0.47639(3) 0.25896(2) 0.247960(11) 0.02332(8) Uani 1 1 d .
Cl1 Cl 0.35873(6) 0.15061(6) 0.22343(3) 0.02595(13) Uani 1 1 d .
P1 P 0.13118(7) 0.50510(7) 0.29496(3) 0.03043(15) Uani 1 1 d .
C1 C 0.4087(2) 0.4419(2) 0.22063(10) 0.0235(5) Uani 1 1 d .
C2 C 0.5125(3) 0.4706(3) 0.17992(11) 0.0290(5) Uani 1 1 d .
H2A H 0.6073 0.4004 0.1647 0.035 Uiso 1 1 calc R
C3 C 0.4794(3) 0.6002(3) 0.16132(13) 0.0372(6) Uani 1 1 d .
H3A H 0.5508 0.6178 0.1331 0.045 Uiso 1 1 calc R
C4 C 0.3429(3) 0.7030(3) 0.18377(15) 0.0412(6) Uani 1 1 d .
H4A H 0.3197 0.7922 0.1716 0.049 Uiso 1 1 calc R
C5 C 0.2397(3) 0.6752(3) 0.22434(14) 0.0382(6) Uani 1 1 d .
H5A H 0.1460 0.7470 0.2402 0.046 Uiso 1 1 calc R
C6 C 0.2685(3) 0.5449(2) 0.24277(11) 0.0282(5) Uani 1 1 d .
C7 C 0.0022(3) 0.6738(3) 0.34073(12) 0.0316(5) Uani 1 1 d .
C8 C -0.1414(3) 0.7345(3) 0.34418(12) 0.0352(6) Uani 1 1 d .
H8A H -0.1768 0.6900 0.3208 0.042 Uiso 1 1 calc R
C9 C -0.2339(3) 0.8602(3) 0.38168(13) 0.0414(7) Uani 1 1 d .
H9A H -0.3316 0.9009 0.3832 0.050 Uiso 1 1 calc R
C10 C -0.1858(4) 0.9255(3) 0.41620(14) 0.0470(7) Uani 1 1 d .
H10A H -0.2492 1.0118 0.4411 0.056 Uiso 1 1 calc R
C11 C -0.0440(4) 0.8649(3) 0.41460(16) 0.0546(8) Uani 1 1 d .
H11A H -0.0098 0.9093 0.4388 0.065 Uiso 1 1 calc R
C12 C 0.0486(3) 0.7395(3) 0.37774(15) 0.0479(7) Uani 1 1 d .
H12A H 0.1454 0.6978 0.3778 0.057 Uiso 1 1 calc R
C13 C 0.0346(3) 0.4910(3) 0.23860(12) 0.0347(6) Uani 1 1 d .
C14 C -0.0153(3) 0.5882(4) 0.19786(14) 0.0470(7) Uani 1 1 d .
H14A H 0.0089 0.6619 0.1948 0.056 Uiso 1 1 calc R
C15 C -0.1003(4) 0.5787(4) 0.16148(15) 0.0575(9) Uani 1 1 d .
H15A H -0.1358 0.6468 0.1345 0.069 Uiso 1 1 calc R
C16 C -0.1328(3) 0.4707(5) 0.16462(16) 0.0610(11) Uani 1 1 d .
H16A H -0.1901 0.4635 0.1394 0.073 Uiso 1 1 calc R
C17 C -0.0825(4) 0.3720(4) 0.20441(18) 0.0583(10) Uani 1 1 d .
H17A H -0.1051 0.2973 0.2065 0.070 Uiso 1 1 calc R
C18 C 0.0007(3) 0.3825(3) 0.24103(16) 0.0463(7) Uani 1 1 d .
H18A H 0.0351 0.3145 0.2683 0.056 Uiso 1 1 calc R
P2 P 0.62594(7) 0.17196(7) 0.08041(3) 0.02876(14) Uani 1 1 d .
C19 C 0.6740(3) 0.1303(2) 0.20387(11) 0.0258(5) Uani 1 1 d .
C20 C 0.7578(3) 0.0659(3) 0.24482(12) 0.0351(6) Uani 1 1 d .
H20A H 0.7185 0.0900 0.2904 0.042 Uiso 1 1 calc R
C21 C 0.8981(3) -0.0332(3) 0.22019(13) 0.0417(7) Uani 1 1 d .
H21A H 0.9551 -0.0726 0.2486 0.050 Uiso 1 1 calc R
C22 C 0.9537(3) -0.0737(3) 0.15434(13) 0.0404(7) Uani 1 1 d .
H22A H 1.0482 -0.1434 0.1374 0.049 Uiso 1 1 calc R
C23 C 0.8719(3) -0.0128(3) 0.11320(12) 0.0348(6) Uani 1 1 d .
H23A H 0.9110 -0.0415 0.0679 0.042 Uiso 1 1 calc R
C24 C 0.7322(3) 0.0904(2) 0.13662(11) 0.0278(5) Uani 1 1 d .
C25 C 0.7224(3) 0.2606(3) 0.03445(11) 0.0302(5) Uani 1 1 d .
C26 C 0.6586(3) 0.3455(3) -0.00883(13) 0.0411(6) Uani 1 1 d .
H26A H 0.5743 0.3485 -0.0153 0.049 Uiso 1 1 calc R
C27 C 0.7159(4) 0.4243(3) -0.04199(14) 0.0472(7) Uani 1 1 d .
H27A H 0.6715 0.4807 -0.0713 0.057 Uiso 1 1 calc R
C28 C 0.8386(4) 0.4216(3) -0.03283(14) 0.0462(7) Uani 1 1 d .
H28A H 0.8770 0.4780 -0.0548 0.055 Uiso 1 1 calc R
C29 C 0.9042(3) 0.3371(3) 0.00827(14) 0.0443(7) Uani 1 1 d .
H29A H 0.9893 0.3336 0.0139 0.053 Uiso 1 1 calc R
C30 C 0.8473(3) 0.2565(3) 0.04165(13) 0.0366(6) Uani 1 1 d .
H30A H 0.8941 0.1980 0.0697 0.044 Uiso 1 1 calc R
C31 C 0.6796(3) 0.0217(3) 0.02273(12) 0.0329(6) Uani 1 1 d .
C32 C 0.6355(3) -0.0756(3) 0.04496(14) 0.0438(7) Uani 1 1 d .
H32A H 0.5843 -0.0652 0.0891 0.053 Uiso 1 1 calc R
C33 C 0.6655(4) -0.1883(3) 0.00320(16) 0.0500(8) Uani 1 1 d .
H33A H 0.6374 -0.2558 0.0192 0.060 Uiso 1 1 calc R
C34 C 0.7359(4) -0.2020(3) -0.06137(16) 0.0505(8) Uani 1 1 d .
H34A H 0.7541 -0.2775 -0.0902 0.061 Uiso 1 1 calc R
C35 C 0.7794(4) -0.1059(3) -0.08380(14) 0.0488(8) Uani 1 1 d .
H35A H 0.8287 -0.1156 -0.1282 0.059 Uiso 1 1 calc R
C36 C 0.7521(3) 0.0055(3) -0.04210(13) 0.0416(7) Uani 1 1 d .
H36A H 0.7833 0.0711 -0.0582 0.050 Uiso 1 1 calc R
P3 P 0.61478(7) 0.39668(6) 0.33001(3) 0.02714(14) Uani 1 1 d .
C37 C 0.4488(2) 0.2577(2) 0.34194(10) 0.0247(5) Uani 1 1 d .
C38 C 0.3718(3) 0.1928(3) 0.37591(12) 0.0338(6) Uani 1 1 d .
H38A H 0.3252 0.1582 0.3543 0.041 Uiso 1 1 calc R
C39 C 0.3627(3) 0.1782(3) 0.44115(12) 0.0374(6) Uani 1 1 d .
H39A H 0.3104 0.1334 0.4637 0.045 Uiso 1 1 calc R
C40 C 0.4291(3) 0.2284(3) 0.47315(12) 0.0353(6) Uani 1 1 d .
H40A H 0.4239 0.2168 0.5174 0.042 Uiso 1 1 calc R
C41 C 0.5034(3) 0.2958(3) 0.44069(12) 0.0322(5) Uani 1 1 d .
H41A H 0.5482 0.3311 0.4631 0.039 Uiso 1 1 calc R
C42 C 0.5133(2) 0.3124(2) 0.37522(11) 0.0248(5) Uani 1 1 d .
C43 C 0.7490(3) 0.3636(3) 0.37370(12) 0.0316(5) Uani 1 1 d .
C44 C 0.7562(3) 0.4650(3) 0.40867(13) 0.0419(7) Uani 1 1 d .
H44A H 0.6850 0.5567 0.4134 0.050 Uiso 1 1 calc R
C45 C 0.8662(4) 0.4350(4) 0.43715(16) 0.0547(9) Uani 1 1 d .
H45A H 0.8688 0.5058 0.4614 0.066 Uiso 1 1 calc R
C46 C 0.9709(4) 0.3029(4) 0.43011(18) 0.0610(10) Uani 1 1 d .
H46A H 1.0463 0.2821 0.4492 0.073 Uiso 1 1 calc R
C47 C 0.9654(4) 0.2018(4) 0.3954(2) 0.0629(10) Uani 1 1 d .
H47A H 1.0378 0.1106 0.3904 0.075 Uiso 1 1 calc R
C48 C 0.8559(3) 0.2302(3) 0.36726(17) 0.0507(8) Uani 1 1 d .
H48A H 0.8537 0.1584 0.3435 0.061 Uiso 1 1 calc R
C49 C 0.4980(3) 0.5791(3) 0.35706(12) 0.0296(5) Uani 1 1 d .
C50 C 0.5239(4) 0.6699(3) 0.31684(15) 0.0452(7) Uani 1 1 d .
H50A H 0.5965 0.6357 0.2769 0.054 Uiso 1 1 calc R
C51 C 0.4442(4) 0.8110(3) 0.33465(18) 0.0567(9) Uani 1 1 d .
H51A H 0.4622 0.8726 0.3070 0.068 Uiso 1 1 calc R
C52 C 0.3389(4) 0.8602(3) 0.39283(17) 0.0513(8) Uani 1 1 d .
H52A H 0.2846 0.9561 0.4051 0.062 Uiso 1 1 calc R
C53 C 0.3120(3) 0.7715(3) 0.43306(15) 0.0438(7) Uani 1 1 d .
H53A H 0.2396 0.8063 0.4730 0.053 Uiso 1 1 calc R
C54 C 0.3908(3) 0.6311(3) 0.41523(13) 0.0356(6) Uani 1 1 d .
H54A H 0.3713 0.5702 0.4430 0.043 Uiso 1 1 calc R

loop_
_atom_site_aniso_label
_atom_site_aniso_U_11
_atom_site_aniso_U_22
_atom_site_aniso_U_33
_atom_site_aniso_U_23
_atom_site_aniso_U_13
_atom_site_aniso_U_12
Ge1 0.02273(13) 0.02076(13) 0.02226(12) 0.00186(9) -0.00541(9) -0.00652(10)
Cl1 0.0254(3) 0.0276(3) 0.0256(2) 0.0000(2) -0.0075(2) -0.0124(2)
P1 0.0262(3) 0.0265(3) 0.0343(3) 0.0041(2) -0.0056(3) -0.0095(3)
C1 0.0249(11) 0.0206(11) 0.0226(10) 0.0041(8) -0.0095(9) -0.0065(9)
C2 0.0255(12) 0.0299(12) 0.0296(11) 0.0052(9) -0.0083(10) -0.0104(10)
C3 0.0350(14) 0.0404(15) 0.0414(14) 0.0146(11) -0.0118(11) -0.0208(13)
C4 0.0402(16) 0.0332(14) 0.0546(16) 0.0207(12) -0.0201(13) -0.0169(13)
C5 0.0277(13) 0.0294(13) 0.0539(16) 0.0121(12) -0.0152(12) -0.0075(11)
C6 0.0253(12) 0.0255(12) 0.0313(11) 0.0054(9) -0.0091(10) -0.0086(10)
C7 0.0279(13) 0.0299(13) 0.0320(12) 0.0042(10) -0.0068(10) -0.0094(11)
C8 0.0272(13) 0.0379(14) 0.0350(13) 0.0041(11) -0.0058(10) -0.0115(12)
C9 0.0278(14) 0.0416(16) 0.0383(14) 0.0095(12) -0.0009(11) -0.0055(12)
C10 0.0510(18) 0.0317(14) 0.0383(14) 0.0013(11) -0.0008(13) -0.0072(14)
C11 0.059(2) 0.0440(18) 0.0549(18) -0.0089(14) -0.0159(16) -0.0182(17)
C12 0.0381(16) 0.0429(17) 0.0570(18) -0.0059(14) -0.0182(14) -0.0106(14)
C13 0.0275(13) 0.0374(14) 0.0350(12) -0.0033(11) -0.0005(10) -0.0155(12)
C14 0.0521(19) 0.061(2) 0.0379(14) 0.0082(13) -0.0144(13) -0.0332(17)
C15 0.0485(19) 0.087(3) 0.0395(16) 0.0056(16) -0.0133(14) -0.032(2)
C16 0.0361(17) 0.100(3) 0.0457(17) -0.0213(19) 0.0022(14) -0.037(2)
C17 0.0393(17) 0.064(2) 0.069(2) -0.0202(18) 0.0043(16) -0.0307(17)
C18 0.0300(14) 0.0434(16) 0.0592(18) -0.0076(14) 0.0029(13) -0.0191(13)
P2 0.0273(3) 0.0298(3) 0.0243(3) 0.0008(2) -0.0061(2) -0.0092(3)
C19 0.0250(12) 0.0202(11) 0.0272(11) 0.0029(8) -0.0065(9) -0.0062(10)
C20 0.0333(14) 0.0301(13) 0.0277(11) 0.0049(10) -0.0084(10) -0.0016(11)
C21 0.0344(15) 0.0339(14) 0.0387(14) 0.0072(11) -0.0138(12) 0.0026(12)
C22 0.0272(13) 0.0308(14) 0.0430(14) 0.0056(11) -0.0034(11) 0.0016(11)
C23 0.0327(14) 0.0290(13) 0.0296(12) 0.0009(10) -0.0013(10) -0.0062(11)
C24 0.0276(12) 0.0258(12) 0.0260(11) 0.0044(9) -0.0061(9) -0.0092(10)
C25 0.0329(13) 0.0276(12) 0.0240(11) -0.0009(9) -0.0052(10) -0.0097(11)
C26 0.0419(16) 0.0414(15) 0.0404(14) 0.0114(12) -0.0176(12) -0.0160(13)
C27 0.057(2) 0.0411(16) 0.0380(14) 0.0141(12) -0.0149(14) -0.0166(15)
C28 0.0549(19) 0.0402(16) 0.0370(14) 0.0039(12) -0.0005(13) -0.0223(15)
C29 0.0431(17) 0.0500(17) 0.0425(15) 0.0040(13) -0.0081(13) -0.0255(15)
C30 0.0383(15) 0.0376(14) 0.0339(13) 0.0054(11) -0.0118(11) -0.0162(13)
C31 0.0306(13) 0.0333(13) 0.0313(12) -0.0014(10) -0.0092(10) -0.0110(11)
C32 0.0492(18) 0.0417(16) 0.0417(15) 0.0029(12) -0.0094(13) -0.0234(14)
C33 0.056(2) 0.0399(16) 0.0623(19) 0.0048(14) -0.0201(16) -0.0266(16)
C34 0.0518(19) 0.0383(16) 0.0557(18) -0.0105(14) -0.0232(15) -0.0107(15)
C35 0.0524(19) 0.0489(18) 0.0337(14) -0.0094(12) -0.0092(13) -0.0143(16)
C36 0.0444(16) 0.0416(15) 0.0349(13) -0.0024(11) -0.0078(12) -0.0177(14)
P3 0.0284(3) 0.0277(3) 0.0262(3) 0.0044(2) -0.0074(2) -0.0136(3)
C37 0.0242(11) 0.0213(11) 0.0230(10) 0.0020(8) -0.0045(9) -0.0065(9)
C38 0.0352(14) 0.0371(14) 0.0310(12) 0.0040(10) -0.0048(10) -0.0205(12)
C39 0.0439(16) 0.0422(15) 0.0299(12) 0.0092(11) -0.0061(11) -0.0251(13)
C40 0.0411(15) 0.0382(14) 0.0253(11) 0.0071(10) -0.0077(10) -0.0175(13)
C41 0.0359(14) 0.0331(13) 0.0276(11) 0.0028(10) -0.0090(10) -0.0155(12)
C42 0.0235(11) 0.0229(11) 0.0245(10) 0.0038(8) -0.0052(9) -0.0081(10)
C43 0.0257(12) 0.0390(14) 0.0314(12) 0.0096(10) -0.0071(10) -0.0161(11)
C44 0.0338(15) 0.0517(17) 0.0405(14) 0.0024(12) -0.0125(12) -0.0184(14)
C45 0.0460(19) 0.077(2) 0.0525(18) 0.0063(17) -0.0228(15) -0.0333(19)
C46 0.0436(19) 0.093(3) 0.064(2) 0.030(2) -0.0294(16) -0.038(2)
C47 0.0417(19) 0.060(2) 0.090(3) 0.030(2) -0.0330(19) -0.0180(17)
C48 0.0431(17) 0.0430(17) 0.069(2) 0.0153(15) -0.0249(16) -0.0171(15)
C49 0.0326(13) 0.0287(12) 0.0330(12) 0.0054(9) -0.0163(10) -0.0148(11)
C50 0.0582(19) 0.0385(15) 0.0438(15) 0.0101(12) -0.0157(14) -0.0254(15)
C51 0.077(3) 0.0372(17) 0.065(2) 0.0159(15) -0.0283(19) -0.0300(18)
C52 0.056(2) 0.0271(14) 0.072(2) 0.0005(14) -0.0336(17) -0.0116(14)
C53 0.0364(15) 0.0399(16) 0.0501(16) -0.0069(13) -0.0159(13) -0.0106(13)
C54 0.0332(14) 0.0335(14) 0.0387(13) 0.0021(11) -0.0128(11) -0.0123(12)

loop_
_atom_type_symbol
_atom_type_description
_atom_type_scat_dispersion_real
_atom_type_scat_dispersion_imag
_atom_type_scat_source
C C 0.0033 0.0016 'International Tables Vol C Tables 4.2.6.8 and 6.1.1.4'
H H 0.0000 0.0000 'International Tables Vol C Tables 4.2.6.8 and 6.1.1.4'
P P 0.1023 0.0942 'International Tables Vol C Tables 4.2.6.8 and 6.1.1.4'
Cl Cl 0.1484 0.1585 'International Tables Vol C Tables 4.2.6.8 and 6.1.1.4'
Ge Ge 0.1547 1.8001 'International Tables Vol C Tables 4.2.6.8 and 6.1.1.4'

loop_
_geom_angle_atom_site_label_1
_geom_angle_atom_site_label_2
_geom_angle_atom_site_label_3
_geom_angle
C1 Ge1 C19 115.73(10)
C1 Ge1 C37 114.13(9)
C19 Ge1 C37 108.20(10)
C1 Ge1 Cl1 111.06(7)
C19 Ge1 Cl1 101.76(7)
C37 Ge1 Cl1 104.72(7)
C1 Ge1 P3 79.71(7)
C19 Ge1 P3 85.29(7)
C37 Ge1 P3 57.33(7)
Cl1 Ge1 P3 162.04(2)
C1 Ge1 P1 55.38(7)
C19 Ge1 P1 168.51(7)
C37 Ge1 P1 83.00(7)
Cl1 Ge1 P1 77.12(2)
P3 Ge1 P1 99.192(17)
C1 Ge1 P2 80.34(6)
C19 Ge1 P2 53.99(7)
C37 Ge1 P2 161.84(7)
Cl1 Ge1 P2 78.324(19)
P3 Ge1 P2 118.524(17)
P1 Ge1 P2 114.974(18)
C13 P1 C7 99.93(12)
C13 P1 C6 102.70(12)
C7 P1 C6 101.81(12)
C13 P1 Ge1 110.61(8)
C7 P1 Ge1 147.13(9)
C6 P1 Ge1 60.54(8)
C2 C1 C6 119.7(2)
C2 C1 Ge1 115.70(17)
C6 C1 Ge1 124.39(18)
C3 C2 C1 121.0(2)
C3 C2 H2A 119.5
C1 C2 H2A 119.5
C4 C3 C2 119.9(3)
C4 C3 H3A 120.1
C2 C3 H3A 120.1
C3 C4 C5 119.3(3)
C3 C4 H4A 120.3
C5 C4 H4A 120.3
C4 C5 C6 122.3(2)
C4 C5 H5A 118.8
C6 C5 H5A 118.8
C5 C6 C1 117.7(2)
C5 C6 P1 122.85(19)
C1 C6 P1 119.46(18)
C12 C7 C8 117.9(2)
C12 C7 P1 118.3(2)
C8 C7 P1 123.7(2)
C7 C8 C9 120.6(3)
C7 C8 H8A 119.7
C9 C8 H8A 119.7
C10 C9 C8 120.8(3)
C10 C9 H9A 119.6
C8 C9 H9A 119.6
C9 C10 C11 119.3(3)
C9 C10 H10A 120.3
C11 C10 H10A 120.3
C10 C11 C12 120.2(3)
C10 C11 H11A 119.9
C12 C11 H11A 119.9
C11 C12 C7 121.1(3)
C11 C12 H12A 119.5
C7 C12 H12A 119.5
C18 C13 C14 118.6(3)
C18 C13 P1 117.6(2)
C14 C13 P1 123.6(2)
C13 C14 C15 120.6(3)
C13 C14 H14A 119.7
C15 C14 H14A 119.7
C16 C15 C14 119.8(4)
C16 C15 H15A 120.1
C14 C15 H15A 120.1
C15 C16 C17 120.2(3)
C15 C16 H16A 119.9
C17 C16 H16A 119.9
C18 C17 C16 119.8(3)
C18 C17 H17A 120.1
C16 C17 H17A 120.1
C17 C18 C13 120.8(3)
C17 C18 H18A 119.6
C13 C18 H18A 119.6
C25 P2 C31 102.59(11)
C25 P2 C24 102.35(12)
C31 P2 C24 100.06(11)
C25 P2 Ge1 120.17(7)
C31 P2 Ge1 134.90(9)
C24 P2 Ge1 59.47(7)
C20 C19 C24 118.7(2)
C20 C19 Ge1 115.17(17)
C24 C19 Ge1 125.90(18)
C21 C20 C19 121.3(2)
C21 C20 H20A 119.3
C19 C20 H20A 119.3
C22 C21 C20 119.7(3)
C22 C21 H21A 120.2
C20 C21 H21A 120.2
C23 C22 C21 119.8(2)
C23 C22 H22A 120.1
C21 C22 H22A 120.1
C22 C23 C24 121.5(2)
C22 C23 H23A 119.2
C24 C23 H23A 119.2
C23 C24 C19 118.9(2)
C23 C24 P2 120.66(18)
C19 C24 P2 120.45(18)
C30 C25 C26 117.8(3)
C30 C25 P2 125.7(2)
C26 C25 P2 116.3(2)
C27 C26 C25 121.2(3)
C27 C26 H26A 119.4
C25 C26 H26A 119.4
C26 C27 C28 120.1(3)
C26 C27 H27A 120.0
C28 C27 H27A 120.0
C29 C28 C27 119.6(3)
C29 C28 H28A 120.2
C27 C28 H28A 120.2
C28 C29 C30 120.6(3)
C28 C29 H29A 119.7
C30 C29 H29A 119.7
C29 C30 C25 120.7(3)
C29 C30 H30A 119.7
C25 C30 H30A 119.7
C36 C31 C32 118.6(2)
C36 C31 P2 123.8(2)
C32 C31 P2 117.4(2)
C31 C32 C33 120.6(3)
C31 C32 H32A 119.7
C33 C32 H32A 119.7
C34 C33 C32 120.1(3)
C34 C33 H33A 120.0
C32 C33 H33A 120.0
C35 C34 C33 119.6(3)
C35 C34 H34A 120.2
C33 C34 H34A 120.2
C34 C35 C36 120.6(3)
C34 C35 H35A 119.7
C36 C35 H35A 119.7
C31 C36 C35 120.4(3)
C31 C36 H36A 119.8
C35 C36 H36A 119.8
C42 P3 C49 103.64(11)
C42 P3 C43 101.84(11)
C49 P3 C43 101.11(11)
C42 P3 Ge1 62.53(7)
C49 P3 Ge1 111.78(8)
C43 P3 Ge1 145.88(9)
C38 C37 C42 119.0(2)
C38 C37 Ge1 119.40(18)
C42 C37 Ge1 121.49(17)
C39 C38 C37 120.6(2)
C39 C38 H38A 119.7
C37 C38 H38A 119.7
C40 C39 C38 120.3(3)
C40 C39 H39A 119.8
C38 C39 H39A 119.8
C39 C40 C41 119.9(2)
C39 C40 H40A 120.0
C41 C40 H40A 120.0
C40 C41 C42 120.8(2)
C40 C41 H41A 119.6
C42 C41 H41A 119.6
C41 C42 C37 119.3(2)
C41 C42 P3 122.05(19)
C37 C42 P3 118.54(17)
C44 C43 C48 118.0(3)
C44 C43 P3 123.7(2)
C48 C43 P3 118.2(2)
C43 C44 C45 121.2(3)
C43 C44 H44A 119.4
C45 C44 H44A 119.4
C46 C45 C44 120.0(3)
C46 C45 H45A 120.0
C44 C45 H45A 120.0
C47 C46 C45 119.4(3)
C47 C46 H46A 120.3
C45 C46 H46A 120.3
C46 C47 C48 121.1(3)
C46 C47 H47A 119.4
C48 C47 H47A 119.4
C47 C48 C43 120.3(3)
C47 C48 H48A 119.8
C43 C48 H48A 119.8
C50 C49 C54 118.9(3)
C50 C49 P3 116.4(2)
C54 C49 P3 124.6(2)
C49 C50 C51 120.6(3)
C49 C50 H50A 119.7
C51 C50 H50A 119.7
C52 C51 C50 119.5(3)
C52 C51 H51A 120.3
C50 C51 H51A 120.3
C53 C52 C51 120.6(3)
C53 C52 H52A 119.7
C51 C52 H52A 119.7
C52 C53 C54 120.0(3)
C52 C53 H53A 120.0
C54 C53 H53A 120.0
C53 C54 C49 120.4(3)
C53 C54 H54A 119.8
C49 C54 H54A 119.8

loop_
_geom_bond_atom_site_label_1
_geom_bond_atom_site_label_2
_geom_bond_distance
Ge1 C1 1.956(2)
Ge1 C19 1.962(2)
Ge1 C37 1.965(2)
Ge1 Cl1 2.2353(6)
Ge1 P3 3.3140(7)
Ge1 P1 3.4193(7)
Ge1 P2 3.4945(6)
P1 C13 1.839(3)
P1 C7 1.844(3)
P1 C6 1.846(3)
C1 C2 1.398(3)
C1 C6 1.402(3)
C2 C3 1.388(4)
C2 H2A 0.9500
C3 C4 1.376(4)
C3 H3A 0.9500
C4 C5 1.386(4)
C4 H4A 0.9500
C5 C6 1.399(4)
C5 H5A 0.9500
C7 C12 1.388(4)
C7 C8 1.390(4)
C8 C9 1.394(4)
C8 H8A 0.9500
C9 C10 1.363(5)
C9 H9A 0.9500
C10 C11 1.381(5)
C10 H10A 0.9500
C11 C12 1.387(4)
C11 H11A 0.9500
C12 H12A 0.9500
C13 C18 1.387(4)
C13 C14 1.388(4)
C14 C15 1.389(4)
C14 H14A 0.9500
C15 C16 1.372(5)
C15 H15A 0.9500
C16 C17 1.384(6)
C16 H16A 0.9500
C17 C18 1.379(5)
C17 H17A 0.9500
C18 H18A 0.9500
P2 C25 1.839(3)
P2 C31 1.840(2)
P2 C24 1.843(3)
C19 C20 1.395(3)
C19 C24 1.406(3)
C20 C21 1.393(4)
C20 H20A 0.9500
C21 C22 1.378(4)
C21 H21A 0.9500
C22 C23 1.377(4)
C22 H22A 0.9500
C23 C24 1.401(3)
C23 H23A 0.9500
C25 C30 1.390(4)
C25 C26 1.404(4)
C26 C27 1.372(4)
C26 H26A 0.9500
C27 C28 1.389(5)
C27 H27A 0.9500
C28 C29 1.373(4)
C28 H28A 0.9500
C29 C30 1.388(4)
C29 H29A 0.9500
C30 H30A 0.9500
C31 C36 1.385(4)
C31 C32 1.386(4)
C32 C33 1.392(4)
C32 H32A 0.9500
C33 C34 1.378(5)
C33 H33A 0.9500
C34 C35 1.371(5)
C34 H34A 0.9500
C35 C36 1.390(4)
C35 H35A 0.9500
C36 H36A 0.9500
P3 C42 1.833(2)
P3 C49 1.834(3)
P3 C43 1.838(3)
C37 C38 1.397(3)
C37 C42 1.409(3)
C38 C39 1.393(4)
C38 H38A 0.9500
C39 C40 1.377(4)
C39 H39A 0.9500
C40 C41 1.386(4)
C40 H40A 0.9500
C41 C42 1.400(3)
C41 H41A 0.9500
C43 C44 1.382(4)
C43 C48 1.395(4)
C44 C45 1.394(4)
C44 H44A 0.9500
C45 C46 1.375(5)
C45 H45A 0.9500
C46 C47 1.366(5)
C46 H46A 0.9500
C47 C48 1.388(5)
C47 H47A 0.9500
C48 H48A 0.9500
C49 C50 1.390(4)
C49 C54 1.391(4)
C50 C51 1.397(4)
C50 H50A 0.9500
C51 C52 1.381(5)
C51 H51A 0.9500
C52 C53 1.375(5)
C52 H52A 0.9500
C53 C54 1.391(4)
C53 H53A 0.9500
C54 H54A 0.9500

loop_
_geom_torsion_atom_site_label_1
_geom_torsion_atom_site_label_2
_geom_torsion_atom_site_label_3
_geom_torsion_atom_site_label_4
_geom_torsion
C1 Ge1 P1 C13 90.69(12)
C19 Ge1 P1 C13 49.1(4)
C37 Ge1 P1 C13 -143.48(12)
Cl1 Ge1 P1 C13 -36.58(10)
P3 Ge1 P1 C13 161.33(10)
P2 Ge1 P1 C13 33.81(10)
C1 Ge1 P1 C7 -66.43(17)
C19 Ge1 P1 C7 -108.0(4)
C37 Ge1 P1 C7 59.39(17)
Cl1 Ge1 P1 C7 166.29(16)
P3 Ge1 P1 C7 4.21(16)
P2 Ge1 P1 C7 -123.31(16)
C1 Ge1 P1 C6 -2.60(11)
C19 Ge1 P1 C6 -44.2(4)
C37 Ge1 P1 C6 123.23(11)
Cl1 Ge1 P1 C6 -129.88(9)
P3 Ge1 P1 C6 68.04(9)
P2 Ge1 P1 C6 -59.48(9)
C19 Ge1 C1 C2 -9.5(2)
C37 Ge1 C1 C2 117.03(18)
Cl1 Ge1 C1 C2 -124.89(16)
P3 Ge1 C1 C2 70.07(17)
P1 Ge1 C1 C2 178.9(2)
P2 Ge1 C1 C2 -51.48(16)
C19 Ge1 C1 C6 175.17(18)
C37 Ge1 C1 C6 -58.3(2)
Cl1 Ge1 C1 C6 59.8(2)
P3 Ge1 C1 C6 -105.21(19)
P1 Ge1 C1 C6 3.61(16)
P2 Ge1 C1 C6 133.2(2)
C6 C1 C2 C3 0.5(4)
Ge1 C1 C2 C3 -175.04(19)
C1 C2 C3 C4 0.9(4)
C2 C3 C4 C5 -0.6(4)
C3 C4 C5 C6 -1.0(4)
C4 C5 C6 C1 2.3(4)
C4 C5 C6 P1 -178.3(2)
C2 C1 C6 C5 -2.0(3)
Ge1 C1 C6 C5 173.11(19)
C2 C1 C6 P1 178.57(17)
Ge1 C1 C6 P1 -6.3(3)
C13 P1 C6 C5 77.3(2)
C7 P1 C6 C5 -25.8(2)
Ge1 P1 C6 C5 -176.0(3)
C13 P1 C6 C1 -103.3(2)
C7 P1 C6 C1 153.59(19)
Ge1 P1 C6 C1 3.43(15)
C13 P1 C7 C12 -164.0(2)
C6 P1 C7 C12 -58.6(3)
Ge1 P1 C7 C12 -5.7(3)
C13 P1 C7 C8 21.0(3)
C6 P1 C7 C8 126.4(2)
Ge1 P1 C7 C8 179.33(15)
C12 C7 C8 C9 2.6(4)
P1 C7 C8 C9 177.6(2)
C7 C8 C9 C10 -0.6(4)
C8 C9 C10 C11 -1.0(5)
C9 C10 C11 C12 0.6(5)
C10 C11 C12 C7 1.5(5)
C8 C7 C12 C11 -3.0(5)
P1 C7 C12 C11 -178.3(3)
C7 P1 C13 C18 -119.5(2)
C6 P1 C13 C18 135.8(2)
Ge1 P1 C13 C18 72.8(2)
C7 P1 C13 C14 55.2(3)
C6 P1 C13 C14 -49.4(3)
Ge1 P1 C13 C14 -112.4(2)
C18 C13 C14 C15 1.5(4)
P1 C13 C14 C15 -173.1(2)
C13 C14 C15 C16 -1.5(5)
C14 C15 C16 C17 0.7(5)
C15 C16 C17 C18 0.0(5)
C16 C17 C18 C13 0.1(4)
C14 C13 C18 C17 -0.8(4)
P1 C13 C18 C17 174.2(2)
C1 Ge1 P2 C25 47.47(12)
C19 Ge1 P2 C25 -84.45(13)
C37 Ge1 P2 C25 -96.8(2)
Cl1 Ge1 P2 C25 161.50(10)
P3 Ge1 P2 C25 -25.15(10)
P1 Ge1 P2 C25 91.83(10)
C1 Ge1 P2 C31 -153.27(14)
C19 Ge1 P2 C31 74.81(15)
C37 Ge1 P2 C31 62.4(3)
Cl1 Ge1 P2 C31 -39.23(12)
P3 Ge1 P2 C31 134.11(12)
P1 Ge1 P2 C31 -108.91(12)
C1 Ge1 P2 C24 134.27(12)
C19 Ge1 P2 C24 2.35(13)
C37 Ge1 P2 C24 -10.0(2)
Cl1 Ge1 P2 C24 -111.69(9)
P3 Ge1 P2 C24 61.65(9)
P1 Ge1 P2 C24 178.63(9)
C1 Ge1 C19 C20 128.0(2)
C37 Ge1 C19 C20 -1.5(2)
Cl1 Ge1 C19 C20 -111.50(19)
P3 Ge1 C19 C20 51.80(19)
P1 Ge1 C19 C20 165.3(3)
P2 Ge1 C19 C20 -177.5(2)
C1 Ge1 C19 C24 -57.8(2)
C37 Ge1 C19 C24 172.7(2)
Cl1 Ge1 C19 C24 62.7(2)
P3 Ge1 C19 C24 -134.0(2)
P1 Ge1 C19 C24 -20.5(5)
P2 Ge1 C19 C24 -3.28(18)
C24 C19 C20 C21 2.0(4)
Ge1 C19 C20 C21 176.6(2)
C19 C20 C21 C22 -3.2(5)
C20 C21 C22 C23 2.1(5)
C21 C22 C23 C24 0.1(5)
C22 C23 C24 C19 -1.3(4)
C22 C23 C24 P2 179.1(2)
C20 C19 C24 C23 0.3(4)
Ge1 C19 C24 C23 -173.76(19)
C20 C19 C24 P2 179.9(2)
Ge1 C19 C24 P2 5.8(3)
C25 P2 C24 C23 -65.6(2)
C31 P2 C24 C23 39.8(2)
Ge1 P2 C24 C23 176.5(2)
C25 P2 C24 C19 114.8(2)
C31 P2 C24 C19 -139.8(2)
Ge1 P2 C24 C19 -3.08(17)
C31 P2 C25 C30 -101.0(2)
C24 P2 C25 C30 2.4(2)
Ge1 P2 C25 C30 64.1(2)
C31 P2 C25 C26 82.9(2)
C24 P2 C25 C26 -173.71(19)
Ge1 P2 C25 C26 -112.02(18)
C30 C25 C26 C27 -1.4(4)
P2 C25 C26 C27 175.1(2)
C25 C26 C27 C28 -0.4(4)
C26 C27 C28 C29 1.7(4)
C27 C28 C29 C30 -1.3(4)
C28 C29 C30 C25 -0.4(4)
C26 C25 C30 C29 1.7(4)
P2 C25 C30 C29 -174.3(2)
C25 P2 C31 C36 -11.0(3)
C24 P2 C31 C36 -116.2(3)
Ge1 P2 C31 C36 -172.71(19)
C25 P2 C31 C32 173.8(2)
C24 P2 C31 C32 68.6(2)
Ge1 P2 C31 C32 12.1(3)
C36 C31 C32 C33 1.1(5)
P2 C31 C32 C33 176.5(3)
C31 C32 C33 C34 -2.0(5)
C32 C33 C34 C35 1.7(5)
C33 C34 C35 C36 -0.5(5)
C32 C31 C36 C35 0.1(4)
P2 C31 C36 C35 -175.0(2)
C34 C35 C36 C31 -0.4(5)
C1 Ge1 P3 C42 129.41(11)
C19 Ge1 P3 C42 -113.36(11)
C37 Ge1 P3 C42 1.81(11)
Cl1 Ge1 P3 C42 0.78(11)
P1 Ge1 P3 C42 77.30(8)
P2 Ge1 P3 C42 -157.62(8)
C1 Ge1 P3 C49 34.90(11)
C19 Ge1 P3 C49 152.14(11)
C37 Ge1 P3 C49 -92.70(12)
Cl1 Ge1 P3 C49 -93.73(11)
P1 Ge1 P3 C49 -17.20(9)
P2 Ge1 P3 C49 107.88(9)
C1 Ge1 P3 C43 -161.39(16)
C19 Ge1 P3 C43 -44.15(16)
C37 Ge1 P3 C43 71.01(16)
Cl1 Ge1 P3 C43 69.98(16)
P1 Ge1 P3 C43 146.51(14)
P2 Ge1 P3 C43 -88.41(14)
C1 Ge1 C37 C38 123.4(2)
C19 Ge1 C37 C38 -106.2(2)
Cl1 Ge1 C37 C38 1.8(2)
P3 Ge1 C37 C38 -177.9(2)
P1 Ge1 C37 C38 76.45(19)
P2 Ge1 C37 C38 -95.7(3)
C1 Ge1 C37 C42 -61.1(2)
C19 Ge1 C37 C42 69.3(2)
Cl1 Ge1 C37 C42 177.22(17)
P3 Ge1 C37 C42 -2.45(15)
P1 Ge1 C37 C42 -108.11(19)
P2 Ge1 C37 C42 79.8(3)
C42 C37 C38 C39 -2.1(4)
Ge1 C37 C38 C39 173.5(2)
C37 C38 C39 C40 0.3(4)
C38 C39 C40 C41 1.1(4)
C39 C40 C41 C42 -0.7(4)
C40 C41 C42 C37 -1.1(4)
C40 C41 C42 P3 -178.2(2)
C38 C37 C42 C41 2.5(3)
Ge1 C37 C42 C41 -173.01(18)
C38 C37 C42 P3 179.70(18)
Ge1 C37 C42 P3 4.2(3)
C49 P3 C42 C41 -77.5(2)
C43 P3 C42 C41 27.2(2)
Ge1 P3 C42 C41 174.8(2)
C49 P3 C42 C37 105.29(19)
C43 P3 C42 C37 -150.02(19)
Ge1 P3 C42 C37 -2.42(15)
C42 P3 C43 C44 -114.3(2)
C49 P3 C43 C44 -7.6(3)
Ge1 P3 C43 C44 -172.24(16)
C42 P3 C43 C48 70.7(2)
C49 P3 C43 C48 177.4(2)
Ge1 P3 C43 C48 12.8(3)
C48 C43 C44 C45 -0.5(4)
P3 C43 C44 C45 -175.5(2)
C43 C44 C45 C46 0.7(5)
C44 C45 C46 C47 -0.4(5)
C45 C46 C47 C48 -0.2(6)
C46 C47 C48 C43 0.4(6)
C44 C43 C48 C47 0.0(5)
P3 C43 C48 C47 175.3(3)
C42 P3 C49 C50 -159.7(2)
C43 P3 C49 C50 95.1(2)
Ge1 P3 C49 C50 -94.2(2)
C42 P3 C49 C54 22.7(2)
C43 P3 C49 C54 -82.5(2)
Ge1 P3 C49 C54 88.3(2)
C54 C49 C50 C51 0.3(4)
P3 C49 C50 C51 -177.4(3)
C49 C50 C51 C52 0.1(5)
C50 C51 C52 C53 -0.1(5)
C51 C52 C53 C54 -0.2(5)
C52 C53 C54 C49 0.6(4)
C50 C49 C54 C53 -0.7(4)
P3 C49 C54 C53 176.9(2)
